data_4343980
loop_
_publ_author_name
'Zhou, Shi'
'Liu, Bo'
'Shi, Tian'
'Li, Xiao-Min'
'Chen, Ya-Guang'

_publ_section_title
;
 Two Compounds Constructed from Bimolybdenum-Capped Sandwich-Type
 Tetra-Ni-molybdogermanate and N-Donor Multidentate Ligand.
;
_journal_issue 15
_journal_name_full 'Inorganic chemistry'
_journal_page_first 7165
_journal_page_last 7170
_journal_paper_doi 10.1021/acs.inorgchem.5b00227
_journal_volume 54
_journal_year 2015
_chemical_formula_sum 'C36 H44 Ge Mo10 N10 Ni3 O44'
_chemical_formula_weight 2528.93
_chemical_name_systematic
;
 ?
;
_space_group_IT_number 2
_symmetry_cell_setting triclinic
_symmetry_space_group_name_Hall '-P 1'
_symmetry_space_group_name_H-M 'P -1'
_atom_sites_solution_hydrogens geom
_atom_sites_solution_primary direct
_atom_sites_solution_secondary difmap
_audit_creation_method SHELXL-97
_cell_angle_alpha 71.970(5)
_cell_angle_beta 74.560(5)
_cell_angle_gamma 79.579(5)
_cell_formula_units_Z 2
_cell_length_a 13.105(5)
_cell_length_b 15.255(5)
_cell_length_c 19.002(5)
_cell_measurement_reflns_used 4652
_cell_measurement_temperature 293(2)
_cell_measurement_theta_max 26.0
_cell_measurement_theta_min 2.2
_cell_volume 3462(2)
_computing_cell_refinement 'SAINT (Bruker, 2002)'
_computing_data_collection 'APEX2 (Bruker, 2002)'
_computing_data_reduction 'SAINT (Bruker, 2002)'
_computing_structure_refinement 'SHELXL-97 (Sheldrick, 1997)'
_computing_structure_solution 'SHELXS-97 (Sheldrick, 1990)'
_diffrn_ambient_temperature 293(2)
_diffrn_measured_fraction_theta_full 0.991
_diffrn_measured_fraction_theta_max 0.983
_diffrn_measurement_device_type 'CCD area detector'
_diffrn_measurement_method 'phi and omega scans'
_diffrn_radiation_monochromator graphite
_diffrn_radiation_source 'fine-focus sealed tube'
_diffrn_radiation_type MoK\a
_diffrn_radiation_wavelength 0.71073
_diffrn_reflns_av_R_equivalents 0.0154
_diffrn_reflns_av_sigmaI/netI 0.0314
_diffrn_reflns_limit_h_max 15
_diffrn_reflns_limit_h_min -16
_diffrn_reflns_limit_k_max 18
_diffrn_reflns_limit_k_min -18
_diffrn_reflns_limit_l_max 23
_diffrn_reflns_limit_l_min -14
_diffrn_reflns_number 19009
_diffrn_reflns_theta_full 25.00
_diffrn_reflns_theta_max 26.04
_diffrn_reflns_theta_min 2.19
_exptl_absorpt_coefficient_mu 3.071
_exptl_absorpt_correction_T_max 0.593
_exptl_absorpt_correction_T_min 0.433
_exptl_absorpt_correction_type multi-scan
_exptl_absorpt_process_details '(SADABS; Bruker, 2002)'
_exptl_crystal_colour green
_exptl_crystal_density_diffrn 2.426
_exptl_crystal_density_method 'not measured'
_exptl_crystal_description block
_exptl_crystal_F_000 2436
_exptl_crystal_size_max 0.32
_exptl_crystal_size_mid 0.23
_exptl_crystal_size_min 0.17
_refine_diff_density_max 1.157
_refine_diff_density_min -2.242
_refine_diff_density_rms 0.162
_refine_ls_extinction_method none
_refine_ls_goodness_of_fit_ref 1.025
_refine_ls_hydrogen_treatment mixed
_refine_ls_matrix_type full
_refine_ls_number_parameters 1000
_refine_ls_number_reflns 13443
_refine_ls_number_restraints 24
_refine_ls_restrained_S_all 1.025
_refine_ls_R_factor_all 0.0452
_refine_ls_R_factor_gt 0.0373
_refine_ls_shift/su_max 0.001
_refine_ls_shift/su_mean 0.000
_refine_ls_structure_factor_coef Fsqd
_refine_ls_weighting_details 'calc w=1/[\s^2^(Fo^2^)+(0.0638P)^2^+16.0746P] where P=(Fo^2^+2Fc^2^)/3'
_refine_ls_weighting_scheme calc
_refine_ls_wR_factor_gt 0.1084
_refine_ls_wR_factor_ref 0.1151
_reflns_number_gt 11465
_reflns_number_total 13443
_reflns_threshold_expression >2\s(I)
_cod_data_source_file ic5b00227_si_002.cif
_cod_data_source_block 2
_cod_depositor_comments
;
The following automatic conversions were performed:

'_symmetry_cell_setting' value 'Triclinic' changed to 'triclinic'
according to
/usr/data/users/saulius/crontab/automatic-downloads/rss-feeds/ACS/lib/dictionaries/cif_core.dic
dictionary named 'cif_core.dic' version 2.4.2 from 2011-04-26.

Automatic conversion script
Id: cif_fix_values 3271 2015-04-21 07:52:19Z andrius 

 Adding full bibliography for 4343979--4343980.cif.
;
_cod_original_sg_symbol_H-M P-1
_cod_database_code 4343980

loop_
_symmetry_equiv_pos_as_xyz
'x, y, z'
'-x, -y, -z'

loop_
_atom_site_label
_atom_site_type_symbol
_atom_site_fract_x
_atom_site_fract_y
_atom_site_fract_z
_atom_site_U_iso_or_equiv
_atom_site_adp_type
_atom_site_occupancy
_atom_site_symmetry_multiplicity
_atom_site_calc_flag
_atom_site_refinement_flags
Ni1 Ni 0.57048(5) 0.77005(5) 0.26072(4) 0.02167(16) Uani 1 1 d .
Ni2 Ni 0.50726(5) 0.58420(4) 0.02772(4) 0.01576(14) Uani 1 1 d .
Ni3 Ni 0.28790(5) 0.52108(4) 0.04700(4) 0.01776(14) Uani 1 1 d .
Ge1 Ge 0.58702(4) 0.37274(3) 0.12631(3) 0.01430(12) Uani 1 1 d .
Mo1 Mo 0.52287(4) 0.15175(3) 0.26006(3) 0.02480(12) Uani 1 1 d .
Mo2 Mo 0.79095(4) 0.22894(3) 0.23063(3) 0.02610(12) Uani 1 1 d .
Mo3 Mo 0.54501(4) 0.35536(3) 0.32644(3) 0.02322(11) Uani 1 1 d .
Mo4 Mo 0.55788(4) 0.17854(3) 0.07098(3) 0.02107(11) Uani 1 1 d .
Mo5 Mo 0.81773(4) 0.25372(3) 0.04335(3) 0.02161(11) Uani 1 1 d .
Mo6 Mo 0.85061(4) 0.43120(3) 0.09813(3) 0.02109(11) Uani 1 1 d .
Mo7 Mo 0.60550(3) 0.55466(3) 0.19440(3) 0.01697(10) Uani 1 1 d .
Mo8 Mo 0.36022(4) 0.49847(3) 0.21662(3) 0.01867(11) Uani 1 1 d .
Mo9 Mo 0.34050(4) 0.29138(3) 0.15095(3) 0.02027(11) Uani 1 1 d .
Mo10 Mo 0.32187(5) 0.28686(4) 0.32784(3) 0.03675(14) Uani 1 1 d .
C1 C 0.7161(5) 0.9204(4) 0.1741(4) 0.0369(16) Uani 1 1 d D
H1 H 0.6536 0.9602 0.1797 0.044 Uiso 1 1 calc R
C2 C 0.8128(5) 0.9582(4) 0.1474(4) 0.0395(17) Uani 1 1 d D
H2 H 0.8144 1.0219 0.1359 0.047 Uiso 1 1 calc R
C3 C 0.9063(4) 0.9003(4) 0.1381(3) 0.0263(12) Uani 1 1 d D
C4 C 0.8987(5) 0.8057(4) 0.1527(4) 0.0301(13) Uani 1 1 d D
H4 H 0.9597 0.7648 0.1447 0.036 Uiso 1 1 calc R
C5 C 0.8001(5) 0.7742(4) 0.1791(4) 0.0284(13) Uani 1 1 d D
H5 H 0.7961 0.7112 0.1883 0.034 Uiso 1 1 calc R
C6 C 1.0116(4) 0.9339(4) 0.1187(3) 0.0249(12) Uani 1 1 d .
C7 C 1.1345(4) 1.0310(4) 0.0783(4) 0.0248(12) Uani 1 1 d .
C8 C 1.1783(4) 1.1193(4) 0.0453(3) 0.0239(12) Uani 1 1 d .
C9 C 1.1148(5) 1.2007(4) 0.0569(4) 0.0296(13) Uani 1 1 d .
H9 H 1.0456 1.1973 0.0861 0.035 Uiso 1 1 calc R
C10 C 1.1546(5) 1.2848(4) 0.0256(4) 0.0329(14) Uani 1 1 d .
H10 H 1.1127 1.3388 0.0327 0.039 Uiso 1 1 calc R
C11 C 1.3188(5) 1.2124(5) -0.0277(4) 0.0337(14) Uani 1 1 d .
H11 H 1.3883 1.2181 -0.0559 0.040 Uiso 1 1 calc R
C12 C 1.2824(5) 1.1270(4) 0.0012(3) 0.0285(13) Uani 1 1 d .
H12 H 1.3261 1.0747 -0.0083 0.034 Uiso 1 1 calc R
C13 C 1.1756(4) 0.9426(4) 0.1130(3) 0.0236(12) Uani 1 1 d .
C14 C 1.2798(4) 0.9091(4) 0.1331(3) 0.0218(11) Uani 1 1 d .
C15 C 1.3367(5) 0.9655(4) 0.1509(4) 0.0304(14) Uani 1 1 d .
H15 H 1.3128 1.0280 0.1453 0.036 Uiso 1 1 calc R
C16 C 1.4288(5) 0.9278(4) 0.1770(4) 0.0303(13) Uani 1 1 d .
H16 H 1.4650 0.9662 0.1891 0.036 Uiso 1 1 calc R
C17 C 1.4158(5) 0.7862(4) 0.1637(4) 0.0279(13) Uani 1 1 d .
H17 H 1.4441 0.7252 0.1659 0.033 Uiso 1 1 calc R
C18 C 1.3227(4) 0.8181(4) 0.1384(4) 0.0263(12) Uani 1 1 d .
H18 H 1.2892 0.7788 0.1251 0.032 Uiso 1 1 calc R
C19 C 0.4598(10) 0.6180(12) 0.3740(8) 0.102(4) Uani 1 1 d .
C20 C 0.3772(10) 0.5549(10) 0.4078(7) 0.095(4) Uani 1 1 d .
H20 H 0.3936 0.4925 0.4311 0.114 Uiso 1 1 calc R
C21 C 0.2729(11) 0.5917(14) 0.4036(8) 0.121(6) Uani 1 1 d .
C22 C 0.2489(13) 0.6912(10) 0.3732(8) 0.088(5) Uani 0.80 1 d P
C22' C 0.175(4) 0.722(4) 0.359(3) 0.069(12) Uani 0.20 1 d PU
C23 C 0.3370(11) 0.7442(10) 0.3423(9) 0.058(4) Uani 0.60 1 d P
C23' C 0.436(4) 0.716(3) 0.316(2) 0.062(13) Uani 0.40 1 d PU
C24 C 0.1906(8) 0.5300(8) 0.4314(6) 0.072(3) Uani 1 1 d .
C25 C 0.0588(8) 0.4713(8) 0.4146(6) 0.067(3) Uani 1 1 d .
C26 C -0.0165(9) 0.4595(9) 0.3785(6) 0.082(3) Uani 1 1 d D
C27 C -0.0400(14) 0.5250(11) 0.3097(9) 0.166(7) Uani 1 1 d DU
H27 H -0.0055 0.5783 0.2862 0.199 Uiso 1 1 calc R
C28 C -0.1170(15) 0.5044(12) 0.2803(10) 0.163(7) Uani 1 1 d DU
H28 H -0.1390 0.5474 0.2389 0.196 Uiso 1 1 calc R
C29 C -0.1465(13) 0.3625(11) 0.3794(10) 0.128(6) Uani 1 1 d D
H29 H -0.1864 0.3123 0.4019 0.153 Uiso 1 1 calc R
C30 C -0.0751(11) 0.3778(10) 0.4115(8) 0.105(4) Uani 1 1 d D
H30 H -0.0622 0.3354 0.4562 0.126 Uiso 1 1 calc R
C31 C 0.1779(9) 0.4451(8) 0.4801(6) 0.075(3) Uani 1 1 d .
C32 C 0.2354(9) 0.3945(8) 0.5409(6) 0.076(3) Uani 1 1 d .
C33 C 0.2939(10) 0.4414(8) 0.5678(7) 0.088(4) Uani 1 1 d .
H33 H 0.2969 0.5050 0.5485 0.105 Uiso 1 1 calc R
C34 C 0.3472(11) 0.3886(9) 0.6244(8) 0.097(4) Uani 1 1 d .
H34 H 0.3905 0.4179 0.6395 0.116 Uiso 1 1 calc R
C35 C 0.2946(12) 0.2583(9) 0.6280(8) 0.104(4) Uani 1 1 d .
H35 H 0.2992 0.1940 0.6457 0.125 Uiso 1 1 calc R
C36 C 0.2382(12) 0.3004(8) 0.5710(8) 0.107(5) Uani 1 1 d .
H36 H 0.2037 0.2654 0.5540 0.129 Uiso 1 1 calc R
N1 N 0.7091(4) 0.8294(3) 0.1921(3) 0.0268(11) Uani 1 1 d D
N2 N 1.0292(4) 1.0234(3) 0.0832(3) 0.0284(11) Uani 1 1 d .
H2A H 0.9832 1.0676 0.0667 0.034 Uiso 1 1 calc R
N3 N 1.0981(4) 0.8831(3) 0.1375(3) 0.0252(10) Uani 1 1 d .
N4 N 1.2549(4) 1.2878(3) -0.0156(3) 0.0332(12) Uani 1 1 d .
H4A H 1.2794 1.3408 -0.0352 0.040 Uiso 1 1 calc R
N5 N 1.4682(4) 0.8381(3) 0.1854(3) 0.0247(10) Uani 1 1 d .
N6 N 0.4405(9) 0.6984(8) 0.3344(7) 0.049(3) Uani 1 1 d .
N7 N 0.0963(7) 0.4090(7) 0.4702(6) 0.086(3) Uani 1 1 d .
N8 N 0.1116(8) 0.5480(8) 0.3916(6) 0.095(3) Uani 1 1 d .
H8A H 0.0982 0.5987 0.3581 0.113 Uiso 1 1 calc R
N9 N -0.1586(9) 0.4258(10) 0.3100(7) 0.111(4) Uani 1 1 d D
H9A H -0.1962 0.4119 0.2850 0.134 Uiso 1 1 calc R
N10 N 0.3395(4) 0.2992(4) 0.6576(3) 0.0326(12) Uani 1 1 d .
O1 O 0.4977(4) 0.0623(3) 0.3394(3) 0.0383(11) Uani 1 1 d .
O2 O 0.4941(3) 0.2586(3) 0.3021(2) 0.0283(9) Uani 1 1 d .
O1W O 0.5227(5) 0.8723(4) 0.3169(3) 0.0598(16) Uani 1 1 d .
H1WA H 0.5108 0.9242 0.2854 0.090 Uiso 1 1 d R
H1WB H 0.5719 0.8751 0.3375 0.090 Uiso 1 1 d R
O3 O 0.3616(3) 0.1989(3) 0.2610(2) 0.0298(9) Uani 1 1 d .
O2W O 0.1515(3) 0.4894(3) 0.1301(2) 0.0320(10) Uani 1 1 d .
H2WA H 0.1046 0.5452 0.1319 0.048 Uiso 1 1 d R
H2WB H 0.1701 0.4615 0.1784 0.048 Uiso 1 1 d R
O4 O 0.5382(3) 0.0977(2) 0.1848(2) 0.0257(9) Uani 1 1 d .
O5 O 0.6646(3) 0.1629(3) 0.2482(2) 0.0292(9) Uani 1 1 d .
O6 O 0.8529(3) 0.1827(3) 0.1505(2) 0.0270(9) Uani 1 1 d .
O7 O 0.8637(3) 0.3310(3) 0.1994(2) 0.0278(9) Uani 1 1 d .
O8 O 0.6788(3) 0.3031(3) 0.2959(2) 0.0299(9) Uani 1 1 d .
O9 O 0.8476(4) 0.1574(3) 0.3013(3) 0.0407(11) Uani 1 1 d .
O10 O 0.5224(4) 0.3201(3) 0.4227(2) 0.0394(11) Uani 1 1 d .
O11 O 0.5781(3) 0.4744(3) 0.3045(2) 0.0249(8) Uani 1 1 d .
O12 O 0.3802(3) 0.4011(3) 0.3253(2) 0.0296(9) Uani 1 1 d .
O13 O 0.5383(3) 0.4302(2) 0.1976(2) 0.0182(7) Uani 1 1 d .
O14 O 0.5684(4) 0.0884(3) 0.0344(2) 0.0322(10) Uani 1 1 d .
O15 O 0.7026(3) 0.1816(3) 0.0733(2) 0.0253(8) Uani 1 1 d .
O16 O 0.3989(3) 0.1937(3) 0.1086(2) 0.0244(8) Uani 1 1 d .
O17 O 0.5193(3) 0.2750(2) 0.1472(2) 0.0183(7) Uani 1 1 d .
O18 O 0.9155(3) 0.1857(3) -0.0009(2) 0.0292(9) Uani 1 1 d .
O19 O 0.7719(3) 0.3425(3) -0.0281(2) 0.0244(8) Uani 1 1 d .
O20 O 0.9139(3) 0.3394(3) 0.0515(2) 0.0262(9) Uani 1 1 d .
O21 O 0.7211(3) 0.3328(2) 0.1273(2) 0.0187(7) Uani 1 1 d .
O22 O 0.9547(3) 0.4876(3) 0.0932(3) 0.0328(10) Uani 1 1 d .
O23 O 0.7869(3) 0.5032(3) 0.0261(2) 0.0230(8) Uani 1 1 d .
O24 O 0.7391(3) 0.4958(3) 0.1748(2) 0.0229(8) Uani 1 1 d .
O25 O 0.6200(3) 0.6544(2) 0.2151(2) 0.0221(8) Uani 1 1 d .
O26 O 0.5856(3) 0.5979(2) 0.1008(2) 0.0189(7) Uani 1 1 d .
O27 O 0.4377(3) 0.5747(3) 0.2321(2) 0.0228(8) Uani 1 1 d .
O28 O 0.2327(3) 0.5364(3) 0.2506(3) 0.0338(10) Uani 1 1 d .
O29 O 0.3405(3) 0.3747(3) 0.2102(2) 0.0239(8) Uani 1 1 d .
O30 O 0.3774(3) 0.5410(2) 0.1144(2) 0.0193(8) Uani 1 1 d .
O31 O 0.1891(4) 0.3169(4) 0.3329(3) 0.0556(14) Uani 1 1 d .
O32 O 0.3250(5) 0.2149(4) 0.4159(3) 0.0561(14) Uani 1 1 d .
O33 O 0.2090(3) 0.2794(3) 0.1720(3) 0.0318(10) Uani 1 1 d .
O34 O 0.3612(3) 0.3846(2) 0.0642(2) 0.0199(8) Uani 1 1 d .
O35 O 0.4239(3) 0.5522(2) -0.0372(2) 0.0158(7) Uani 1 1 d .
O36 O 0.4495(3) 0.7214(3) 0.0053(2) 0.0227(8) Uani 1 1 d .
O3W O 0.0649(10) 0.7236(8) 0.2771(7) 0.156(5) Uani 1 1 d .
O4W O 0.7330(15) -0.0340(10) 0.3521(13) 0.267(10) Uani 1 1 d .
O5W O 0.944(3) -0.129(2) 0.3336(15) 0.205(13) Uani 0.50 1 d P
O6W O 0.538(3) 0.869(2) 0.4661(17) 0.182(14) Uani 0.50 1 d P
O7W O 0.442(4) 0.846(2) 0.4623(13) 0.148(18) Uani 0.33 1 d P
O8W O 0.310(4) -0.047(6) 0.358(5) 0.51(7) Uani 0.50 1 d P
O9W O 0.224(4) 0.052(3) 0.3269(18) 0.27(2) Uani 0.50 1 d P
O10W O 1.020(2) 0.287(5) 0.292(2) 0.46(5) Uani 0.50 1 d P
O11W O 1.059(3) 0.035(2) 0.2671(16) 0.228(17) Uani 0.50 1 d P
O12W O 0.590(4) 0.963(3) 0.4899(15) 0.18(2) Uani 0.33 1 d P
O13W O 0.049(4) 0.213(4) 0.522(3) 0.32(5) Uani 0.33 1 d P

loop_
_atom_site_aniso_label
_atom_site_aniso_U_11
_atom_site_aniso_U_22
_atom_site_aniso_U_33
_atom_site_aniso_U_23
_atom_site_aniso_U_13
_atom_site_aniso_U_12
Ni1 0.0194(3) 0.0175(3) 0.0298(4) -0.0070(3) -0.0078(3) -0.0021(3)
Ni2 0.0147(3) 0.0127(3) 0.0210(3) -0.0042(3) -0.0063(3) -0.0018(2)
Ni3 0.0142(3) 0.0158(3) 0.0235(4) -0.0045(3) -0.0056(3) -0.0017(2)
Ge1 0.0145(3) 0.0105(2) 0.0190(3) -0.0039(2) -0.0060(2) -0.00073(19)
Mo1 0.0361(3) 0.0137(2) 0.0248(3) -0.00224(19) -0.0090(2) -0.00538(19)
Mo2 0.0291(3) 0.0201(2) 0.0301(3) -0.0045(2) -0.0150(2) 0.0032(2)
Mo3 0.0327(3) 0.0172(2) 0.0206(2) -0.00424(18) -0.0077(2) -0.00383(19)
Mo4 0.0266(2) 0.0129(2) 0.0258(3) -0.00653(18) -0.0091(2) -0.00048(18)
Mo5 0.0195(2) 0.0167(2) 0.0287(3) -0.00791(19) -0.00814(19) 0.00470(18)
Mo6 0.0159(2) 0.0188(2) 0.0312(3) -0.0066(2) -0.01036(19) -0.00110(17)
Mo7 0.0190(2) 0.0125(2) 0.0220(2) -0.00556(17) -0.00767(18) -0.00217(16)
Mo8 0.0171(2) 0.0163(2) 0.0224(2) -0.00628(18) -0.00218(18) -0.00303(17)
Mo9 0.0183(2) 0.0157(2) 0.0259(3) -0.00236(18) -0.00503(18) -0.00557(17)
Mo10 0.0404(3) 0.0313(3) 0.0343(3) -0.0076(2) 0.0015(2) -0.0108(2)
C1 0.017(3) 0.017(3) 0.072(5) -0.007(3) -0.012(3) 0.001(2)
C2 0.028(3) 0.013(3) 0.075(5) -0.003(3) -0.014(3) -0.004(2)
C3 0.020(3) 0.019(3) 0.040(3) -0.003(2) -0.010(2) -0.006(2)
C4 0.021(3) 0.021(3) 0.048(4) -0.009(3) -0.008(3) 0.000(2)
C5 0.023(3) 0.018(3) 0.045(4) -0.010(3) -0.007(3) -0.004(2)
C6 0.017(3) 0.018(3) 0.038(3) -0.005(2) -0.007(2) -0.003(2)
C7 0.017(3) 0.018(3) 0.040(3) -0.006(2) -0.009(2) -0.002(2)
C8 0.019(3) 0.021(3) 0.033(3) -0.003(2) -0.011(2) -0.004(2)
C9 0.021(3) 0.021(3) 0.048(4) -0.008(3) -0.012(3) -0.001(2)
C10 0.029(3) 0.022(3) 0.049(4) -0.004(3) -0.017(3) -0.004(2)
C11 0.026(3) 0.046(4) 0.028(3) -0.003(3) -0.005(3) -0.017(3)
C12 0.023(3) 0.032(3) 0.031(3) -0.006(3) -0.006(2) -0.007(2)
C13 0.018(3) 0.019(3) 0.036(3) -0.007(2) -0.009(2) -0.002(2)
C14 0.017(2) 0.017(3) 0.031(3) -0.005(2) -0.008(2) 0.001(2)
C15 0.029(3) 0.014(3) 0.054(4) -0.010(3) -0.018(3) 0.001(2)
C16 0.023(3) 0.019(3) 0.051(4) -0.007(3) -0.014(3) -0.004(2)
C17 0.025(3) 0.018(3) 0.042(4) -0.011(3) -0.012(3) 0.004(2)
C18 0.024(3) 0.019(3) 0.038(3) -0.008(2) -0.012(3) -0.002(2)
C19 0.077(8) 0.145(13) 0.096(9) -0.057(10) 0.001(7) -0.026(8)
C20 0.073(7) 0.117(10) 0.088(9) -0.032(8) -0.009(6) -0.001(7)
C21 0.075(8) 0.203(18) 0.087(9) -0.037(11) -0.009(7) -0.035(10)
C22 0.093(11) 0.073(9) 0.072(9) 0.017(7) -0.018(8) -0.007(8)
C22' 0.062(15) 0.072(15) 0.067(15) -0.014(9) -0.021(10) 0.009(9)
C23 0.050(8) 0.057(8) 0.064(9) -0.011(7) -0.002(7) -0.019(7)
C23' 0.062(15) 0.058(16) 0.061(16) -0.012(10) -0.011(9) -0.005(9)
C24 0.071(6) 0.090(8) 0.055(6) -0.013(5) -0.019(5) -0.015(6)
C25 0.065(6) 0.080(7) 0.060(6) -0.008(5) -0.023(5) -0.022(5)
C26 0.076(7) 0.103(9) 0.073(7) -0.033(6) -0.017(6) -0.012(6)
C27 0.254(17) 0.132(10) 0.157(12) 0.007(9) -0.154(12) -0.060(11)
C28 0.262(17) 0.123(10) 0.159(12) 0.007(9) -0.156(12) -0.076(11)
C29 0.145(14) 0.107(11) 0.162(16) -0.023(11) -0.090(13) -0.031(10)
C30 0.116(11) 0.111(10) 0.110(10) -0.029(8) -0.046(9) -0.039(9)
C31 0.086(7) 0.079(7) 0.073(7) -0.022(6) -0.033(6) -0.012(6)
C32 0.089(7) 0.077(7) 0.071(7) -0.015(5) -0.032(6) -0.016(6)
C33 0.114(9) 0.063(6) 0.095(8) 0.003(6) -0.063(8) -0.015(6)
C34 0.106(9) 0.090(9) 0.110(10) -0.037(8) -0.051(8) 0.004(7)
C35 0.141(12) 0.076(8) 0.098(9) -0.008(7) -0.060(9) 0.004(8)
C36 0.140(12) 0.071(7) 0.130(11) 0.004(7) -0.083(10) -0.038(8)
N1 0.023(2) 0.019(2) 0.041(3) -0.005(2) -0.015(2) -0.0017(19)
N2 0.018(2) 0.015(2) 0.051(3) -0.004(2) -0.013(2) -0.0015(18)
N3 0.018(2) 0.019(2) 0.041(3) -0.005(2) -0.011(2) -0.0043(18)
N4 0.040(3) 0.024(3) 0.039(3) 0.002(2) -0.018(2) -0.016(2)
N5 0.018(2) 0.019(2) 0.037(3) -0.004(2) -0.010(2) -0.0023(18)
N6 0.034(4) 0.034(5) 0.053(6) 0.022(4) -0.005(4) -0.003(3)
N7 0.079(6) 0.100(7) 0.093(7) -0.028(6) -0.042(5) -0.010(5)
N8 0.084(6) 0.119(8) 0.075(6) -0.010(6) -0.028(5) -0.010(6)
N9 0.109(8) 0.146(11) 0.113(9) -0.047(8) -0.061(7) -0.024(8)
N10 0.044(3) 0.026(3) 0.034(3) 0.000(2) -0.022(3) -0.013(2)
O1 0.055(3) 0.022(2) 0.033(2) 0.0013(19) -0.012(2) -0.007(2)
O2 0.035(2) 0.021(2) 0.031(2) -0.0086(17) -0.0096(18) -0.0019(17)
O1W 0.101(5) 0.034(3) 0.049(3) -0.018(2) -0.024(3) 0.005(3)
O3 0.030(2) 0.021(2) 0.035(2) -0.0025(17) -0.0035(18) -0.0087(17)
O2W 0.021(2) 0.039(2) 0.033(2) -0.0065(19) -0.0059(18) -0.0032(18)
O4 0.034(2) 0.0130(17) 0.030(2) -0.0051(16) -0.0086(18) -0.0036(16)
O5 0.034(2) 0.021(2) 0.033(2) -0.0065(17) -0.0131(19) 0.0013(17)
O6 0.026(2) 0.0206(19) 0.037(2) -0.0097(17) -0.0155(18) 0.0056(16)
O7 0.027(2) 0.023(2) 0.038(2) -0.0090(18) -0.0171(18) 0.0015(16)
O8 0.036(2) 0.024(2) 0.032(2) -0.0090(18) -0.0140(19) 0.0012(18)
O9 0.048(3) 0.032(2) 0.044(3) -0.004(2) -0.029(2) 0.006(2)
O10 0.061(3) 0.034(2) 0.022(2) -0.0046(19) -0.009(2) -0.007(2)
O11 0.037(2) 0.0198(19) 0.022(2) -0.0066(16) -0.0090(17) -0.0062(17)
O12 0.032(2) 0.027(2) 0.028(2) -0.0089(18) -0.0008(18) -0.0036(17)
O13 0.0180(17) 0.0148(17) 0.0223(19) -0.0064(15) -0.0039(15) -0.0016(14)
O14 0.043(3) 0.020(2) 0.036(2) -0.0110(18) -0.009(2) -0.0043(18)
O15 0.026(2) 0.0175(18) 0.033(2) -0.0063(16) -0.0074(17) -0.0018(15)
O16 0.025(2) 0.0183(18) 0.033(2) -0.0086(16) -0.0075(17) -0.0061(15)
O17 0.0219(18) 0.0115(16) 0.0218(19) -0.0034(14) -0.0062(15) -0.0031(14)
O18 0.023(2) 0.026(2) 0.038(2) -0.0130(18) -0.0077(18) 0.0072(16)
O19 0.0231(19) 0.0190(19) 0.032(2) -0.0070(16) -0.0094(17) 0.0013(15)
O20 0.0183(19) 0.0220(19) 0.040(2) -0.0110(18) -0.0082(17) 0.0010(15)
O21 0.0165(17) 0.0161(17) 0.025(2) -0.0041(15) -0.0099(15) 0.0008(14)
O22 0.021(2) 0.036(2) 0.045(3) -0.013(2) -0.0123(19) -0.0038(18)
O23 0.0198(18) 0.0205(19) 0.030(2) -0.0065(16) -0.0084(16) -0.0025(15)
O24 0.0222(19) 0.0191(18) 0.030(2) -0.0076(16) -0.0098(16) 0.0003(15)
O25 0.0243(19) 0.0180(18) 0.029(2) -0.0086(16) -0.0097(16) -0.0052(15)
O26 0.0197(18) 0.0167(17) 0.0221(19) -0.0045(15) -0.0067(15) -0.0049(14)
O27 0.0229(19) 0.0172(18) 0.028(2) -0.0090(16) -0.0027(16) -0.0019(15)
O28 0.023(2) 0.035(2) 0.039(3) -0.012(2) 0.0041(18) -0.0027(18)
O29 0.027(2) 0.0180(18) 0.027(2) -0.0050(16) -0.0062(17) -0.0056(16)
O30 0.0172(17) 0.0168(17) 0.0233(19) -0.0027(15) -0.0058(15) -0.0038(14)
O31 0.042(3) 0.055(3) 0.063(4) -0.017(3) 0.003(3) -0.011(3)
O32 0.069(4) 0.050(3) 0.040(3) -0.006(2) 0.002(3) -0.017(3)
O33 0.022(2) 0.033(2) 0.041(3) -0.0090(19) -0.0030(18) -0.0113(17)
O34 0.0169(17) 0.0163(17) 0.027(2) -0.0045(15) -0.0070(15) -0.0016(14)
O35 0.0155(17) 0.0118(16) 0.0205(18) -0.0024(14) -0.0073(14) -0.0007(13)
O36 0.026(2) 0.0167(18) 0.026(2) -0.0059(16) -0.0070(16) -0.0011(15)
O3W 0.179(11) 0.120(8) 0.166(11) 0.035(7) -0.103(9) -0.044(8)
O4W 0.244(19) 0.137(12) 0.32(2) 0.017(14) -0.020(17) 0.008(12)
O5W 0.22(3) 0.26(4) 0.12(2) -0.03(2) -0.01(2) -0.08(3)
O6W 0.25(4) 0.14(2) 0.15(2) -0.033(18) -0.11(3) 0.06(2)
O7W 0.26(5) 0.10(2) 0.028(11) -0.006(12) -0.011(19) 0.07(3)
O8W 0.19(4) 0.79(14) 0.77(14) -0.68(14) 0.21(6) -0.21(7)
O9W 0.39(5) 0.27(4) 0.17(2) -0.09(3) 0.11(3) -0.29(4)
O10W 0.085(17) 1.18(16) 0.20(3) -0.29(6) 0.018(19) -0.21(5)
O11W 0.25(3) 0.26(3) 0.16(2) -0.14(3) -0.05(2) 0.14(3)
O12W 0.30(5) 0.16(3) 0.057(16) -0.025(18) -0.08(2) 0.09(3)
O13W 0.29(6) 0.28(5) 0.39(7) 0.21(5) -0.30(6) -0.21(5)

loop_
_atom_type_symbol
_atom_type_description
_atom_type_scat_dispersion_real
_atom_type_scat_dispersion_imag
_atom_type_scat_source
C C 0.0033 0.0016 'International Tables Vol C Tables 4.2.6.8 and 6.1.1.4'
H H 0.0000 0.0000 'International Tables Vol C Tables 4.2.6.8 and 6.1.1.4'
N N 0.0061 0.0033 'International Tables Vol C Tables 4.2.6.8 and 6.1.1.4'
O O 0.0106 0.0060 'International Tables Vol C Tables 4.2.6.8 and 6.1.1.4'
Ni Ni 0.3393 1.1124 'International Tables Vol C Tables 4.2.6.8 and 6.1.1.4'
Ge Ge 0.1547 1.8001 'International Tables Vol C Tables 4.2.6.8 and 6.1.1.4'
Mo Mo -1.6832 0.6857 'International Tables Vol C Tables 4.2.6.8 and 6.1.1.4'

loop_
_geom_angle_atom_site_label_1
_geom_angle_atom_site_label_2
_geom_angle_atom_site_label_3
_geom_angle
_geom_angle_site_symmetry_1
_geom_angle_site_symmetry_3
C23' Ni1 O1W 88.8(15) . .
C23' Ni1 N1 174.4(14) . .
O1W Ni1 N1 94.0(2) . .
C23' Ni1 N10 97.7(13) . 2_666
O1W Ni1 N10 87.3(2) . 2_666
N1 Ni1 N10 87.3(2) . 2_666
C23' Ni1 N6 9.8(14) . .
O1W Ni1 N6 88.7(4) . .
N1 Ni1 N6 174.3(3) . .
N10 Ni1 N6 87.9(4) 2_666 .
C23' Ni1 O25 88.5(15) . .
O1W Ni1 O25 173.58(18) . .
N1 Ni1 O25 89.21(17) . .
N10 Ni1 O25 87.25(19) 2_666 .
N6 Ni1 O25 87.6(4) . .
C23' Ni1 N5 77.9(13) . 1_455
O1W Ni1 N5 90.7(2) . 1_455
N1 Ni1 N5 97.14(18) . 1_455
N10 Ni1 N5 175.3(2) 2_666 1_455
N6 Ni1 N5 87.8(4) . 1_455
O25 Ni1 N5 94.40(17) . 1_455
O26 Ni2 O36 91.31(15) . .
O26 Ni2 O35 172.11(14) . .
O36 Ni2 O35 95.17(15) . .
O26 Ni2 O30 91.91(15) . .
O36 Ni2 O30 94.51(15) . .
O35 Ni2 O30 83.12(15) . .
O26 Ni2 O35 91.54(14) . 2_665
O36 Ni2 O35 173.21(15) . 2_665
O35 Ni2 O35 82.51(14) . 2_665
O30 Ni2 O35 91.56(14) . 2_665
O26 Ni2 O34 92.03(15) . 2_665
O36 Ni2 O34 90.18(15) . 2_665
O35 Ni2 O34 92.44(15) . 2_665
O30 Ni2 O34 173.81(15) . 2_665
O35 Ni2 O34 83.56(14) 2_665 2_665
O19 Ni3 O23 93.98(16) 2_665 2_665
O19 Ni3 O2W 88.16(17) 2_665 .
O23 Ni3 O2W 87.07(17) 2_665 .
O19 Ni3 O35 92.04(15) 2_665 .
O23 Ni3 O35 92.26(15) 2_665 .
O2W Ni3 O35 179.31(16) . .
O19 Ni3 O30 89.13(15) 2_665 .
O23 Ni3 O30 174.31(15) 2_665 .
O2W Ni3 O30 97.80(16) . .
O35 Ni3 O30 82.86(14) . .
O19 Ni3 O34 175.49(15) 2_665 .
O23 Ni3 O34 88.69(15) 2_665 .
O2W Ni3 O34 95.62(16) . .
O35 Ni3 O34 84.21(14) . .
O30 Ni3 O34 87.91(15) . .
O35 Ge1 O13 110.87(17) 2_665 .
O35 Ge1 O21 110.33(17) 2_665 .
O13 Ge1 O21 107.01(17) . .
O35 Ge1 O17 110.73(16) 2_665 .
O13 Ge1 O17 110.39(17) . .
O21 Ge1 O17 107.38(17) . .
O1 Mo1 O4 102.6(2) . .
O1 Mo1 O5 103.2(2) . .
O4 Mo1 O5 97.77(19) . .
O1 Mo1 O2 102.1(2) . .
O4 Mo1 O2 153.53(17) . .
O5 Mo1 O2 85.58(18) . .
O1 Mo1 O3 94.8(2) . .
O4 Mo1 O3 93.28(18) . .
O5 Mo1 O3 156.12(16) . .
O2 Mo1 O3 75.35(17) . .
O1 Mo1 O17 167.31(19) . .
O4 Mo1 O17 73.85(15) . .
O5 Mo1 O17 89.39(15) . .
O2 Mo1 O17 79.96(15) . .
O3 Mo1 O17 73.42(14) . .
O9 Mo2 O6 103.5(2) . .
O9 Mo2 O7 103.0(2) . .
O6 Mo2 O7 97.49(19) . .
O9 Mo2 O5 99.3(2) . .
O6 Mo2 O5 88.91(18) . .
O7 Mo2 O5 154.59(16) . .
O9 Mo2 O8 97.3(2) . .
O6 Mo2 O8 157.87(17) . .
O7 Mo2 O8 84.82(18) . .
O5 Mo2 O8 80.38(17) . .
O9 Mo2 O21 176.6(2) . .
O6 Mo2 O21 75.18(15) . .
O7 Mo2 O21 74.27(15) . .
O5 Mo2 O21 83.78(14) . .
O8 Mo2 O21 84.39(15) . .
O10 Mo3 O8 103.8(2) . .
O10 Mo3 O11 102.3(2) . .
O8 Mo3 O11 97.15(19) . .
O10 Mo3 O2 103.2(2) . .
O8 Mo3 O2 87.24(18) . .
O11 Mo3 O2 152.16(17) . .
O10 Mo3 O12 94.0(2) . .
O8 Mo3 O12 157.25(17) . .
O11 Mo3 O12 92.62(17) . .
O2 Mo3 O12 74.85(17) . .
O10 Mo3 O13 165.85(19) . .
O8 Mo3 O13 89.98(16) . .
O11 Mo3 O13 72.40(15) . .
O2 Mo3 O13 80.15(15) . .
O12 Mo3 O13 73.44(14) . .
O14 Mo4 O36 105.38(19) . 2_665
O14 Mo4 O15 102.13(19) . .
O36 Mo4 O15 96.61(17) 2_665 .
O14 Mo4 O16 98.78(19) . .
O36 Mo4 O16 90.67(17) 2_665 .
O15 Mo4 O16 155.11(17) . .
O14 Mo4 O4 95.42(18) . .
O36 Mo4 O4 157.63(16) 2_665 .
O15 Mo4 O4 86.77(16) . .
O16 Mo4 O4 77.91(16) . .
O14 Mo4 O17 165.15(17) . .
O36 Mo4 O17 86.98(16) 2_665 .
O15 Mo4 O17 84.21(15) . .
O16 Mo4 O17 72.41(14) . .
O4 Mo4 O17 71.32(14) . .
O18 Mo5 O19 106.62(19) . .
O18 Mo5 O15 100.85(19) . .
O19 Mo5 O15 97.88(18) . .
O18 Mo5 O20 97.01(18) . .
O19 Mo5 O20 89.93(17) . .
O15 Mo5 O20 157.51(17) . .
O18 Mo5 O6 91.84(18) . .
O19 Mo5 O6 159.64(17) . .
O15 Mo5 O6 86.71(17) . .
O20 Mo5 O6 79.12(16) . .
O18 Mo5 O21 162.41(17) . .
O19 Mo5 O21 87.82(16) . .
O15 Mo5 O21 86.68(15) . .
O20 Mo5 O21 72.51(14) . .
O6 Mo5 O21 72.59(14) . .
O22 Mo6 O23 105.34(19) . .
O22 Mo6 O20 103.72(19) . .
O23 Mo6 O20 98.02(18) . .
O22 Mo6 O7 95.81(19) . .
O23 Mo6 O7 156.80(17) . .
O20 Mo6 O7 85.88(17) . .
O22 Mo6 O24 95.44(19) . .
O23 Mo6 O24 87.59(17) . .
O20 Mo6 O24 157.72(16) . .
O7 Mo6 O24 80.91(16) . .
O22 Mo6 O21 167.70(17) . .
O23 Mo6 O21 86.93(15) . .
O20 Mo6 O21 74.99(15) . .
O7 Mo6 O21 71.93(14) . .
O24 Mo6 O21 83.86(14) . .
O25 Mo7 O26 102.59(17) . .
O25 Mo7 O24 105.61(17) . .
O26 Mo7 O24 99.31(17) . .
O25 Mo7 O11 95.59(17) . .
O26 Mo7 O11 155.71(16) . .
O24 Mo7 O11 91.03(17) . .
O25 Mo7 O27 91.32(16) . .
O26 Mo7 O27 87.04(16) . .
O24 Mo7 O27 159.97(16) . .
O11 Mo7 O27 76.46(16) . .
O25 Mo7 O13 160.92(16) . .
O26 Mo7 O13 85.20(15) . .
O24 Mo7 O13 90.00(15) . .
O11 Mo7 O13 72.79(14) . .
O27 Mo7 O13 71.50(13) . .
O28 Mo8 O27 104.2(2) . .
O28 Mo8 O30 104.06(19) . .
O27 Mo8 O30 100.01(17) . .
O28 Mo8 O29 100.00(19) . .
O27 Mo8 O29 151.31(16) . .
O30 Mo8 O29 88.67(16) . .
O28 Mo8 O12 94.48(19) . .
O27 Mo8 O12 88.32(17) . .
O30 Mo8 O12 156.97(16) . .
O29 Mo8 O12 74.55(16) . .
O28 Mo8 O13 167.42(18) . .
O27 Mo8 O13 73.51(15) . .
O30 Mo8 O13 88.51(14) . .
O29 Mo8 O13 79.50(14) . .
O12 Mo8 O13 73.20(14) . .
O33 Mo9 O34 104.85(19) . .
O33 Mo9 O16 101.31(19) . .
O34 Mo9 O16 97.68(17) . .
O33 Mo9 O29 100.55(19) . .
O34 Mo9 O29 90.96(17) . .
O16 Mo9 O29 153.53(17) . .
O33 Mo9 O3 92.72(18) . .
O34 Mo9 O3 159.82(16) . .
O16 Mo9 O3 88.35(17) . .
O29 Mo9 O3 75.86(16) . .
O33 Mo9 O17 165.73(17) . .
O34 Mo9 O17 89.32(14) . .
O16 Mo9 O17 74.58(15) . .
O29 Mo9 O17 80.59(15) . .
O3 Mo9 O17 73.67(14) . .
O32 Mo10 O31 102.7(3) . .
O32 Mo10 O12 104.3(2) . .
O31 Mo10 O12 105.9(2) . .
O32 Mo10 O3 103.2(2) . .
O31 Mo10 O3 103.3(2) . .
O12 Mo10 O3 133.86(17) . .
O32 Mo10 O2 86.3(2) . .
O31 Mo10 O2 170.9(2) . .
O12 Mo10 O2 73.15(16) . .
O3 Mo10 O2 72.49(16) . .
O32 Mo10 O29 172.5(2) . .
O31 Mo10 O29 84.8(2) . .
O12 Mo10 O29 74.10(16) . .
O3 Mo10 O29 73.80(15) . .
O2 Mo10 O29 86.23(15) . .
N1 C1 C2 123.0(5) . .
N1 C1 H1 118.5 . .
C2 C1 H1 118.5 . .
C3 C2 C1 119.3(5) . .
C3 C2 H2 120.4 . .
C1 C2 H2 120.4 . .
C2 C3 C4 117.8(5) . .
C2 C3 C6 122.2(5) . .
C4 C3 C6 119.9(5) . .
C5 C4 C3 119.1(5) . .
C5 C4 H4 120.5 . .
C3 C4 H4 120.5 . .
N1 C5 C4 123.5(5) . .
N1 C5 H5 118.3 . .
C4 C5 H5 118.3 . .
N3 C6 N2 111.7(5) . .
N3 C6 C3 124.9(5) . .
N2 C6 C3 123.3(5) . .
N2 C7 C13 104.9(5) . .
N2 C7 C8 121.6(5) . .
C13 C7 C8 133.4(5) . .
C12 C8 C9 118.3(5) . .
C12 C8 C7 122.2(5) . .
C9 C8 C7 119.5(5) . .
C10 C9 C8 120.3(6) . .
C10 C9 H9 119.8 . .
C8 C9 H9 119.8 . .
N4 C10 C9 118.8(6) . .
N4 C10 H10 120.6 . .
C9 C10 H10 120.6 . .
N4 C11 C12 120.3(6) . .
N4 C11 H11 119.8 . .
C12 C11 H11 119.8 . .
C11 C12 C8 119.1(6) . .
C11 C12 H12 120.5 . .
C8 C12 H12 120.5 . .
N3 C13 C7 110.0(5) . .
N3 C13 C14 119.2(5) . .
C7 C13 C14 130.4(5) . .
C18 C14 C15 117.3(5) . .
C18 C14 C13 120.5(5) . .
C15 C14 C13 122.1(5) . .
C16 C15 C14 119.7(5) . .
C16 C15 H15 120.2 . .
C14 C15 H15 120.2 . .
N5 C16 C15 123.0(5) . .
N5 C16 H16 118.5 . .
C15 C16 H16 118.5 . .
N5 C17 C18 124.0(5) . .
N5 C17 H17 118.0 . .
C18 C17 H17 118.0 . .
C17 C18 C14 119.4(5) . .
C17 C18 H18 120.3 . .
C14 C18 H18 120.3 . .
N6 C19 C20 121.2(13) . .
N6 C19 C23' 6(2) . .
C20 C19 C23' 120(2) . .
C21 C20 C19 117.5(14) . .
C21 C20 H20 121.2 . .
C19 C20 H20 121.2 . .
C20 C21 C24 118.9(16) . .
C20 C21 C22 119.6(14) . .
C24 C21 C22 121.5(13) . .
C22' C22 C23 118(3) . .
C22' C22 C21 123(3) . .
C23 C22 C21 116.7(14) . .
C23' C23 N6 16(2) . .
C23' C23 C22 128(3) . .
N6 C23 C22 119.3(13) . .
C23 C23' C19 105(3) . .
C23 C23' Ni1 138(3) . .
C19 C23' Ni1 110(3) . .
C31 C24 N8 105.3(10) . .
C31 C24 C21 135.9(12) . .
N8 C24 C21 117.4(11) . .
N7 C25 N8 109.5(9) . .
N7 C25 C26 126.7(10) . .
N8 C25 C26 123.6(10) . .
C25 C26 C27 123.1(12) . .
C25 C26 C30 119.2(11) . .
C27 C26 C30 117.7(12) . .
C28 C27 C26 116.8(15) . .
C28 C27 H27 121.6 . .
C26 C27 H27 121.6 . .
N9 C28 C27 121.1(15) . .
N9 C28 H28 119.4 . .
C27 C28 H28 119.4 . .
C30 C29 N9 116.6(14) . .
C30 C29 H29 121.7 . .
N9 C29 H29 121.7 . .
C29 C30 C26 121.8(14) . .
C29 C30 H30 119.1 . .
C26 C30 H30 119.1 . .
C24 C31 N7 110.6(10) . .
C24 C31 C32 128.4(10) . .
N7 C31 C32 120.9(10) . .
C36 C32 C33 117.1(10) . .
C36 C32 C31 121.8(10) . .
C33 C32 C31 121.0(10) . .
C34 C33 C32 117.5(10) . .
C34 C33 H33 121.2 . .
C32 C33 H33 121.2 . .
N10 C34 C33 123.8(11) . .
N10 C34 H34 118.1 . .
C33 C34 H34 118.1 . .
N10 C35 C36 126.2(11) . .
N10 C35 H35 116.9 . .
C36 C35 H35 116.9 . .
C32 C36 C35 118.1(11) . .
C32 C36 H36 121.0 . .
C35 C36 H36 121.0 . .
C1 N1 C5 117.2(5) . .
C1 N1 Ni1 122.0(4) . .
C5 N1 Ni1 119.3(4) . .
C6 N2 C7 107.7(5) . .
C6 N2 H2A 126.2 . .
C7 N2 H2A 126.2 . .
C6 N3 C13 105.8(4) . .
C11 N4 C10 123.2(5) . .
C11 N4 H4A 118.4 . .
C10 N4 H4A 118.4 . .
C17 N5 C16 116.4(5) . .
C17 N5 Ni1 118.7(4) . 1_655
C16 N5 Ni1 121.8(4) . 1_655
C19 N6 C23 121.4(12) . .
C19 N6 Ni1 118.4(9) . .
C23 N6 Ni1 120.0(9) . .
C25 N7 C31 106.6(10) . .
C25 N8 C24 107.9(9) . .
C25 N8 H8A 126.0 . .
C24 N8 H8A 126.0 . .
C28 N9 C29 125.0(12) . .
C28 N9 H9A 117.5 . .
C29 N9 H9A 117.5 . .
C35 N10 C34 116.5(9) . .
C35 N10 Ni1 123.7(7) . 2_666
C34 N10 Ni1 118.5(6) . 2_666
Mo3 O2 Mo1 150.2(2) . .
Mo3 O2 Mo10 105.10(18) . .
Mo1 O2 Mo10 104.57(18) . .
Ni1 O1W H1WA 109.4 . .
Ni1 O1W H1WB 109.2 . .
H1WA O1W H1WB 109.5 . .
Mo10 O3 Mo1 104.61(19) . .
Mo10 O3 Mo9 102.16(17) . .
Mo1 O3 Mo9 111.78(18) . .
Ni3 O2W H2WA 109.3 . .
Ni3 O2W H2WB 109.3 . .
H2WA O2W H2WB 109.5 . .
Mo1 O4 Mo4 120.33(18) . .
Mo1 O5 Mo2 156.2(2) . .
Mo2 O6 Mo5 119.04(19) . .
Mo2 O7 Mo6 120.0(2) . .
Mo3 O8 Mo2 152.7(2) . .
Mo3 O11 Mo7 119.53(19) . .
Mo10 O12 Mo3 103.62(18) . .
Mo10 O12 Mo8 103.95(19) . .
Mo3 O12 Mo8 112.07(18) . .
Ge1 O13 Mo7 121.84(18) . .
Ge1 O13 Mo8 119.45(18) . .
Mo7 O13 Mo8 94.63(13) . .
Ge1 O13 Mo3 121.87(17) . .
Mo7 O13 Mo3 93.88(13) . .
Mo8 O13 Mo3 98.83(13) . .
Mo5 O15 Mo4 146.3(2) . .
Mo9 O16 Mo4 117.34(19) . .
Ge1 O17 Mo4 122.54(19) . .
Ge1 O17 Mo9 120.69(17) . .
Mo4 O17 Mo9 92.61(13) . .
Ge1 O17 Mo1 121.43(18) . .
Mo4 O17 Mo1 93.84(12) . .
Mo9 O17 Mo1 98.85(13) . .
Mo5 O19 Ni3 138.6(2) . 2_665
Mo6 O20 Mo5 117.57(19) . .
Ge1 O21 Mo5 119.40(18) . .
Ge1 O21 Mo6 123.00(18) . .
Mo5 O21 Mo6 92.69(13) . .
Ge1 O21 Mo2 127.42(19) . .
Mo5 O21 Mo2 93.18(12) . .
Mo6 O21 Mo2 92.25(12) . .
Mo6 O23 Ni3 134.2(2) . 2_665
Mo7 O24 Mo6 144.7(2) . .
Mo7 O25 Ni1 156.3(2) . .
Mo7 O26 Ni2 144.7(2) . .
Mo8 O27 Mo7 117.40(19) . .
Mo9 O29 Mo8 150.8(2) . .
Mo9 O29 Mo10 104.91(16) . .
Mo8 O29 Mo10 104.04(17) . .
Mo8 O30 Ni3 128.46(19) . .
Mo8 O30 Ni2 132.46(19) . .
Ni3 O30 Ni2 96.58(16) . .
Mo9 O34 Ni3 127.1(2) . .
Mo9 O34 Ni2 133.08(19) . 2_665
Ni3 O34 Ni2 95.25(15) . 2_665
Ge1 O35 Ni2 120.54(18) 2_665 .
Ge1 O35 Ni3 119.69(18) 2_665 .
Ni2 O35 Ni3 96.98(15) . .
Ge1 O35 Ni2 120.12(19) 2_665 2_665
Ni2 O35 Ni2 97.49(14) . 2_665
Ni3 O35 Ni2 96.60(14) . 2_665
Mo4 O36 Ni2 141.2(2) 2_665 .

loop_
_geom_bond_atom_site_label_1
_geom_bond_atom_site_label_2
_geom_bond_distance
_geom_bond_site_symmetry_2
Ni1 C23' 1.98(5) .
Ni1 O1W 2.071(5) .
Ni1 N1 2.103(5) .
Ni1 N10 2.103(5) 2_666
Ni1 N6 2.124(11) .
Ni1 O25 2.126(4) .
Ni1 N5 2.126(5) 1_455
Ni2 O26 2.009(4) .
Ni2 O36 2.045(4) .
Ni2 O35 2.058(4) .
Ni2 O30 2.070(4) .
Ni2 O35 2.086(3) 2_665
Ni2 O34 2.104(4) 2_665
Ni3 O19 2.043(4) 2_665
Ni3 O23 2.050(4) 2_665
Ni3 O2W 2.064(4) .
Ni3 O35 2.069(4) .
Ni3 O30 2.069(4) .
Ni3 O34 2.095(4) .
Ge1 O35 1.752(3) 2_665
Ge1 O13 1.756(4) .
Ge1 O21 1.756(3) .
Ge1 O17 1.758(3) .
Mo1 O1 1.694(4) .
Mo1 O4 1.811(4) .
Mo1 O5 1.843(4) .
Mo1 O2 1.965(4) .
Mo1 O3 2.103(4) .
Mo1 O17 2.379(4) .
Mo2 O9 1.697(4) .
Mo2 O6 1.810(4) .
Mo2 O7 1.830(4) .
Mo2 O5 1.992(4) .
Mo2 O8 2.067(4) .
Mo2 O21 2.389(4) .
Mo3 O10 1.698(4) .
Mo3 O8 1.813(4) .
Mo3 O11 1.838(4) .
Mo3 O2 1.944(4) .
Mo3 O12 2.150(4) .
Mo3 O13 2.378(4) .
Mo4 O14 1.692(4) .
Mo4 O36 1.759(4) 2_665
Mo4 O15 1.919(4) .
Mo4 O16 2.010(4) .
Mo4 O4 2.106(4) .
Mo4 O17 2.276(4) .
Mo5 O18 1.706(4) .
Mo5 O19 1.743(4) .
Mo5 O15 1.888(4) .
Mo5 O20 2.036(4) .
Mo5 O6 2.118(4) .
Mo5 O21 2.274(4) .
Mo6 O22 1.707(4) .
Mo6 O23 1.767(4) .
Mo6 O20 1.842(4) .
Mo6 O7 2.080(4) .
Mo6 O24 2.112(4) .
Mo6 O21 2.312(4) .
Mo7 O25 1.738(4) .
Mo7 O26 1.769(4) .
Mo7 O24 1.817(4) .
Mo7 O11 2.044(4) .
Mo7 O27 2.121(4) .
Mo7 O13 2.211(4) .
Mo8 O28 1.688(4) .
Mo8 O27 1.808(4) .
Mo8 O30 1.812(4) .
Mo8 O29 1.996(4) .
Mo8 O12 2.188(4) .
Mo8 O13 2.359(4) .
Mo9 O33 1.692(4) .
Mo9 O34 1.806(4) .
Mo9 O16 1.859(4) .
Mo9 O29 1.941(4) .
Mo9 O3 2.186(4) .
Mo9 O17 2.296(4) .
Mo10 O32 1.700(5) .
Mo10 O31 1.702(6) .
Mo10 O12 2.008(4) .
Mo10 O3 2.034(4) .
Mo10 O2 2.171(4) .
Mo10 O29 2.197(4) .
C1 N1 1.337(7) .
C1 C2 1.392(8) .
C1 H1 0.9300 .
C2 C3 1.379(8) .
C2 H2 0.9300 .
C3 C4 1.399(8) .
C3 C6 1.474(7) .
C4 C5 1.373(8) .
C4 H4 0.9300 .
C5 N1 1.343(7) .
C5 H5 0.9300 .
C6 N3 1.319(7) .
C6 N2 1.354(7) .
C7 N2 1.381(7) .
C7 C13 1.386(8) .
C7 C8 1.449(7) .
C8 C12 1.402(8) .
C8 C9 1.407(8) .
C9 C10 1.370(8) .
C9 H9 0.9300 .
C10 N4 1.339(8) .
C10 H10 0.9300 .
C11 N4 1.339(9) .
C11 C12 1.367(9) .
C11 H11 0.9300 .
C12 H12 0.9300 .
C13 N3 1.375(7) .
C13 C14 1.475(7) .
C14 C18 1.383(8) .
C14 C15 1.399(8) .
C15 C16 1.386(8) .
C15 H15 0.9300 .
C16 N5 1.348(7) .
C16 H16 0.9300 .
C17 N5 1.348(7) .
C17 C18 1.383(8) .
C17 H17 0.9300 .
C18 H18 0.9300 .
C19 N6 1.246(19) .
C19 C20 1.461(18) .
C19 C23' 1.59(4) .
C20 C21 1.393(18) .
C20 H20 0.9300 .
C21 C24 1.445(18) .
C21 C22 1.45(2) .
C22 C22' 1.06(5) .
C22 C23 1.419(19) .
C23 C23' 1.30(5) .
C23 N6 1.402(19) .
C24 C31 1.346(14) .
C24 N8 1.381(13) .
C25 N7 1.322(13) .
C25 N8 1.361(13) .
C25 C26 1.406(14) .
C26 C27 1.448(18) .
C26 C30 1.464(17) .
C27 C28 1.398(19) .
C27 H27 0.9300 .
C28 N9 1.306(18) .
C28 H28 0.9300 .
C29 C30 1.333(17) .
C29 N9 1.402(18) .
C29 H29 0.9300 .
C30 H30 0.9300 .
C31 N7 1.366(13) .
C31 C32 1.484(14) .
C32 C36 1.369(15) .
C32 C33 1.411(15) .
C33 C34 1.397(15) .
C33 H33 0.9300 .
C34 N10 1.324(13) .
C34 H34 0.9300 .
C35 N10 1.256(14) .
C35 C36 1.398(16) .
C35 H35 0.9300 .
C36 H36 0.9300 .
N2 H2A 0.8600 .
N4 H4A 0.8600 .
N5 Ni1 2.126(5) 1_655
N8 H8A 0.8600 .
N9 H9A 0.8600 .
N10 Ni1 2.103(5) 2_666
O1W H1WA 0.8500 .
O1W H1WB 0.8499 .
O2W H2WA 0.9600 .
O2W H2WB 0.9599 .
O19 Ni3 2.043(4) 2_665
O23 Ni3 2.050(4) 2_665
O34 Ni2 2.104(4) 2_665
O35 Ge1 1.752(3) 2_665
O35 Ni2 2.086(3) 2_665
O36 Mo4 1.759(4) 2_665
O6W O7W 1.40(5) .
O8W O9W 1.75(9) .

loop_
_geom_hbond_atom_site_label_D
_geom_hbond_atom_site_label_H
_geom_hbond_atom_site_label_A
_geom_hbond_distance_DH
_geom_hbond_distance_HA
_geom_hbond_distance_DA
_geom_hbond_angle_DHA
_geom_hbond_site_symmetry_A
N2 H2A O18 0.86 2.07 2.897(6) 161.3 1_565
O1W H1WA O1 0.85 2.58 3.006(7) 112.5 1_565
N4 H4A O26 0.86 2.06 2.793(6) 142.1 2_775
N4 H4A O23 0.86 2.42 3.088(6) 134.5 2_775
N9 H9A O7 0.86 2.24 2.828(12) 126.0 1_455
N9 H9A O8 0.86 2.46 3.190(12) 142.7 1_455
N9 H9A O24 0.86 2.37 3.026(12) 132.9 1_455
N8 H8A O3W 0.86 2.11 2.965(14) 179.3 .
O1W H1WB O6W 0.85 2.34 2.88(3) 121.7 .
O2W H2WB O28 0.96 2.40 3.078(6) 127.2 .
O2W H2WB O29 0.96 2.50 3.209(6) 130.5 .
